data_2023375
loop_
_publ_author_name
'Upmann, Daniel'
'Jones, Peter G.'

_publ_section_title
;
 Crystal structures of six complexes of phosphane chalcogenides R 1 R 2 R
 3PE (R = tert-butyl or isopropyl, E = S or Se) with the metal halides MX
 2 (M = Pd or Pt, X = Cl or Br), two halochalcogenylphosphonium
 derivatives ( t Bu2 iPrPEBr)2[Pd2Br6] and one hydrolysis product
;
_journal_coeditor_code YZ2063
_journal_issue 3
_journal_name_full 'Acta Crystallographica Section E Crystallographic Communications'
_journal_paper_doi 10.1107/S2056989025000805
_journal_volume 81
_journal_year 2025
_chemical_formula_iupac '[Pd Br2 (C11 H25 P1 S1)2]'
_chemical_formula_moiety 'C22 H50 Br2 P2 Pd S2'
_chemical_formula_sum 'C22 H50 Br2 P2 Pd S2'
_chemical_formula_weight 706.90
_chemical_name_systematic
;
Dibromido(di-<i>tert</i>-butylisopropylphosphine
sulfide-\k<i>S</i>)palladium(II)
;
_space_group_crystal_system monoclinic
_space_group_IT_number 14
_space_group_name_Hall '-P 2yn'
_space_group_name_H-M_alt 'P 1 21/n 1'
_atom_sites_solution_hydrogens geom
_atom_sites_solution_primary direct
_atom_sites_solution_secondary difmap
_audit_creation_method SHELXL2019/3
_cell_angle_alpha 90
_cell_angle_beta 94.551(3)
_cell_angle_gamma 90
_cell_formula_units_Z 2
_cell_length_a 7.8595(3)
_cell_length_b 17.5019(6)
_cell_length_c 10.6740(3)
_cell_measurement_reflns_used 9329
_cell_measurement_temperature 100(2)
_cell_measurement_theta_max 30.7809
_cell_measurement_theta_min 2.2355
_cell_volume 1463.65(9)
_computing_cell_refinement
;
CrysAlisPro, Version 1.171.35.21 (Rigaku OD, 2012)
;
_computing_data_collection
;
CrysAlisPro, Version 1.171.35.21 (Rigaku OD, 2012)
;
_computing_data_reduction
;
CrysAlisPro, Version 1.171.35.21 (Rigaku OD, 2012)
;
_diffrn_ambient_temperature 100(2)
_diffrn_detector_area_resol_mean 16.1419
_diffrn_measured_fraction_theta_full 0.994
_diffrn_measured_fraction_theta_max 0.959
_diffrn_measurement_device_type 'Oxford Diffraction Xcalibur, Eos'
_diffrn_measurement_method '\w scans'
_diffrn_radiation_type MoK\a
_diffrn_radiation_wavelength 0.71073
_diffrn_reflns_av_R_equivalents 0.0501
_diffrn_reflns_av_unetI/netI 0.0311
_diffrn_reflns_limit_h_max 11
_diffrn_reflns_limit_h_min -10
_diffrn_reflns_limit_k_max 24
_diffrn_reflns_limit_k_min -25
_diffrn_reflns_limit_l_max 14
_diffrn_reflns_limit_l_min -15
_diffrn_reflns_number 45160
_diffrn_reflns_theta_full 30.000
_diffrn_reflns_theta_max 30.850
_diffrn_reflns_theta_min 2.240
_diffrn_source 'Enhance (Mo) X-ray Source'
_exptl_absorpt_coefficient_mu 3.625
_exptl_absorpt_correction_T_max 1.00000
_exptl_absorpt_correction_T_min 0.86492
_exptl_absorpt_correction_type multi-scan
_exptl_absorpt_process_details
;
(CrysAlisPro; Rigaku OD, 2012)
;
_exptl_crystal_colour red
_exptl_crystal_density_diffrn 1.604
_exptl_crystal_density_method 'not measured'
_exptl_crystal_description prism
_exptl_crystal_F_000 720
_exptl_crystal_size_max 0.2
_exptl_crystal_size_mid 0.08
_exptl_crystal_size_min 0.05
_refine_diff_density_max 1.023
_refine_diff_density_min -0.700
_refine_ls_extinction_method none
_refine_ls_goodness_of_fit_ref 1.219
_refine_ls_hydrogen_treatment constr
_refine_ls_matrix_type full
_refine_ls_number_parameters 141
_refine_ls_number_reflns 4422
_refine_ls_number_restraints 0
_refine_ls_restrained_S_all 1.219
_refine_ls_R_factor_all 0.0509
_refine_ls_R_factor_gt 0.0392
_refine_ls_shift/su_max 0.001
_refine_ls_shift/su_mean 0.000
_refine_ls_structure_factor_coef Fsqd
_refine_ls_weighting_details 'w=1/[\s^2^(Fo^2^)+(0.0106P)^2^+2.7056P] where P=(Fo^2^+2Fc^2^)/3'
_refine_ls_weighting_scheme calc
_refine_ls_wR_factor_gt 0.0624
_refine_ls_wR_factor_ref 0.0648
_reflns_number_gt 3832
_reflns_number_total 4422
_reflns_threshold_expression 'I > 2\s(I)'
_cod_data_source_file yz2063.cif
_cod_data_source_block 4
_cod_original_sg_symbol_H-M 'P 21/n'
_cod_database_code 2023375
_shelx_space_group_comment
;
The symmetry employed for this shelxl refinement is uniquely defined
by the following loop, which should always be used as a source of
symmetry information in preference to the above space-group names.
They are only intended as comments.
;
_shelx_estimated_absorpt_t_min 0.531
_shelx_estimated_absorpt_t_max 0.840

loop_
_space_group_symop_operation_xyz
'x, y, z'
'-x+1/2, y+1/2, -z+1/2'
'-x, -y, -z'
'x-1/2, -y-1/2, z-1/2'

loop_
_atom_site_type_symbol
_atom_site_label
_atom_site_fract_x
_atom_site_fract_y
_atom_site_fract_z
_atom_site_U_iso_or_equiv
_atom_site_adp_type
_atom_site_calc_flag
_atom_site_occupancy
_atom_site_disorder_assembly
_atom_site_disorder_group
Pd Pd1 0.500000 0.500000 0.500000 0.01288(6) Uani d 1 . .
Br Br1 0.42664(4) 0.43715(2) 0.69362(2) 0.02184(7) Uani d 1 . .
S S1 0.50672(9) 0.61904(4) 0.59836(6) 0.01631(13) Uani d 1 . .
P P1 0.69438(9) 0.63805(4) 0.73533(6) 0.01672(14) Uani d 1 . .
C C1 0.6766(5) 0.74449(17) 0.7604(3) 0.0303(7) Uani d 1 . .
C C2 0.9064(4) 0.6062(3) 0.6863(3) 0.0394(9) Uani d 1 . .
C C3 0.6566(4) 0.58401(15) 0.8794(2) 0.0177(5) Uani d 1 . .
H H3 0.643819 0.529579 0.851762 0.021 Uiso calc 1 . .
C C11 0.4869(5) 0.76795(18) 0.7592(3) 0.0370(9) Uani d 1 . .
H H11A 0.479014 0.822916 0.775306 0.055 Uiso calc 1 . .
H H11B 0.432726 0.739706 0.824649 0.055 Uiso calc 1 . .
H H11C 0.428534 0.756105 0.676939 0.055 Uiso calc 1 . .
C C12 0.7681(5) 0.76860(19) 0.8859(3) 0.0360(8) Uani d 1 . .
H H12A 0.767553 0.824455 0.892452 0.054 Uiso calc 1 . .
H H12B 0.886187 0.750204 0.890819 0.054 Uiso calc 1 . .
H H12C 0.709110 0.746614 0.954975 0.054 Uiso calc 1 . .
C C13 0.7540(6) 0.7875(2) 0.6522(3) 0.0526(12) Uani d 1 . .
H H13A 0.875993 0.775669 0.652991 0.079 Uiso calc 1 . .
H H13B 0.739078 0.842626 0.663040 0.079 Uiso calc 1 . .
H H13C 0.696157 0.771508 0.571718 0.079 Uiso calc 1 . .
C C21 0.9235(5) 0.6266(3) 0.5471(3) 0.0556(13) Uani d 1 . .
H H21A 1.031394 0.606305 0.520980 0.083 Uiso calc 1 . .
H H21B 0.921907 0.682258 0.537176 0.083 Uiso calc 1 . .
H H21C 0.828103 0.604191 0.494919 0.083 Uiso calc 1 . .
C C22 0.9172(5) 0.5191(3) 0.6991(4) 0.0543(13) Uani d 1 . .
H H22A 0.914052 0.504892 0.787721 0.082 Uiso calc 1 . .
H H22B 1.024007 0.501008 0.667953 0.082 Uiso calc 1 . .
H H22C 0.820267 0.495659 0.649915 0.082 Uiso calc 1 . .
C C23 1.0582(5) 0.6450(3) 0.7640(4) 0.0599(14) Uani d 1 . .
H H23A 1.053169 0.632649 0.853171 0.090 Uiso calc 1 . .
H H23B 1.051007 0.700531 0.752609 0.090 Uiso calc 1 . .
H H23C 1.166053 0.626419 0.735231 0.090 Uiso calc 1 . .
C C31 0.7987(4) 0.58306(19) 0.9882(3) 0.0278(7) Uani d 1 . .
H H31A 0.763606 0.550379 1.056143 0.042 Uiso calc 1 . .
H H31B 0.818221 0.635141 1.019900 0.042 Uiso calc 1 . .
H H31C 0.904217 0.563072 0.957619 0.042 Uiso calc 1 . .
C C32 0.4866(4) 0.60471(18) 0.9302(3) 0.0262(6) Uani d 1 . .
H H32A 0.493743 0.656222 0.966213 0.039 Uiso calc 1 . .
H H32B 0.460738 0.567997 0.995351 0.039 Uiso calc 1 . .
H H32C 0.395990 0.603216 0.861626 0.039 Uiso calc 1 . .

loop_
_atom_site_aniso_label
_atom_site_aniso_U_11
_atom_site_aniso_U_22
_atom_site_aniso_U_33
_atom_site_aniso_U_12
_atom_site_aniso_U_13
_atom_site_aniso_U_23
Pd1 0.01454(13) 0.01546(12) 0.00854(12) 0.00066(11) 0.00023(9) -0.00076(10)
Br1 0.03258(17) 0.02237(13) 0.01082(12) -0.00486(12) 0.00328(11) 0.00052(10)
S1 0.0192(3) 0.0167(3) 0.0125(3) 0.0023(2) -0.0020(2) -0.0014(2)
P1 0.0159(3) 0.0239(3) 0.0104(3) -0.0046(3) 0.0015(3) -0.0018(3)
C1 0.050(2) 0.0214(14) 0.0183(14) -0.0136(14) -0.0064(14) -0.0016(11)
C2 0.0112(15) 0.086(3) 0.0220(16) 0.0006(16) 0.0038(12) -0.0152(17)
C3 0.0209(14) 0.0188(12) 0.0136(12) 0.0014(10) 0.0019(10) 0.0009(10)
C11 0.061(3) 0.0201(15) 0.0269(17) 0.0095(15) -0.0133(16) -0.0059(12)
C12 0.055(2) 0.0295(16) 0.0225(16) -0.0164(16) -0.0039(15) -0.0035(13)
C13 0.089(3) 0.044(2) 0.0234(17) -0.041(2) -0.0055(19) 0.0074(15)
C21 0.029(2) 0.119(4) 0.0205(17) -0.021(2) 0.0115(15) -0.021(2)
C22 0.030(2) 0.095(4) 0.037(2) 0.035(2) -0.0038(16) -0.022(2)
C23 0.0173(18) 0.132(5) 0.031(2) -0.013(2) 0.0039(15) -0.020(2)
C31 0.0313(18) 0.0345(17) 0.0164(14) 0.0034(13) -0.0056(12) -0.0003(12)
C32 0.0258(16) 0.0356(17) 0.0181(14) 0.0023(13) 0.0077(12) 0.0040(12)

loop_
_atom_type_symbol
_atom_type_description
_atom_type_scat_dispersion_real
_atom_type_scat_dispersion_imag
_atom_type_scat_source
C C 0.0033 0.0016 'International Tables Vol C Tables 4.2.6.8 and 6.1.1.4'
H H 0.0000 0.0000 'International Tables Vol C Tables 4.2.6.8 and 6.1.1.4'
P P 0.1023 0.0942 'International Tables Vol C Tables 4.2.6.8 and 6.1.1.4'
S S 0.1246 0.1234 'International Tables Vol C Tables 4.2.6.8 and 6.1.1.4'
Br Br -0.2901 2.4595 'International Tables Vol C Tables 4.2.6.8 and 6.1.1.4'
Pd Pd -0.9988 1.0072 'International Tables Vol C Tables 4.2.6.8 and 6.1.1.4'

loop_
_geom_angle_atom_site_label_1
_geom_angle_atom_site_label_2
_geom_angle_atom_site_label_3
_geom_angle_site_symmetry_1
_geom_angle_site_symmetry_3
_geom_angle
_geom_angle_publ_flag
S1 Pd1 S1 3_666 . 180.0 y
S1 Pd1 Br1 3_666 . 88.867(17) ?
S1 Pd1 Br1 . . 91.133(17) y
S1 Pd1 Br1 3_666 3_666 91.133(17) ?
S1 Pd1 Br1 . 3_666 88.867(17) y
Br1 Pd1 Br1 . 3_666 180.0 y
P1 S1 Pd1 . . 117.53(4) y
C3 P1 C2 . . 106.59(16) ?
C3 P1 C1 . . 111.60(13) ?
C2 P1 C1 . . 114.28(18) ?
C3 P1 S1 . . 111.18(10) y
C2 P1 S1 . . 111.32(11) y
C1 P1 S1 . . 101.95(11) y
C12 C1 C13 . . 109.6(3) ?
C12 C1 C11 . . 108.6(3) ?
C13 C1 C11 . . 107.6(3) ?
C12 C1 P1 . . 111.2(2) ?
C13 C1 P1 . . 109.7(2) ?
C11 C1 P1 . . 110.0(2) ?
C22 C2 C21 . . 108.0(3) ?
C22 C2 C23 . . 110.7(4) ?
C21 C2 C23 . . 106.9(3) ?
C22 C2 P1 . . 108.4(3) ?
C21 C2 P1 . . 110.3(3) ?
C23 C2 P1 . . 112.5(3) ?
C32 C3 C31 . . 109.7(2) ?
C32 C3 P1 . . 112.16(19) ?
C31 C3 P1 . . 118.4(2) ?
C32 C3 H3 . . 105.1 ?
C31 C3 H3 . . 105.1 ?
P1 C3 H3 . . 105.1 ?
C1 C11 H11A . . 109.5 ?
C1 C11 H11B . . 109.5 ?
H11A C11 H11B . . 109.5 ?
C1 C11 H11C . . 109.5 ?
H11A C11 H11C . . 109.5 ?
H11B C11 H11C . . 109.5 ?
C1 C12 H12A . . 109.5 ?
C1 C12 H12B . . 109.5 ?
H12A C12 H12B . . 109.5 ?
C1 C12 H12C . . 109.5 ?
H12A C12 H12C . . 109.5 ?
H12B C12 H12C . . 109.5 ?
C1 C13 H13A . . 109.5 ?
C1 C13 H13B . . 109.5 ?
H13A C13 H13B . . 109.5 ?
C1 C13 H13C . . 109.5 ?
H13A C13 H13C . . 109.5 ?
H13B C13 H13C . . 109.5 ?
C2 C21 H21A . . 109.5 ?
C2 C21 H21B . . 109.5 ?
H21A C21 H21B . . 109.5 ?
C2 C21 H21C . . 109.5 ?
H21A C21 H21C . . 109.5 ?
H21B C21 H21C . . 109.5 ?
C2 C22 H22A . . 109.5 ?
C2 C22 H22B . . 109.5 ?
H22A C22 H22B . . 109.5 ?
C2 C22 H22C . . 109.5 ?
H22A C22 H22C . . 109.5 ?
H22B C22 H22C . . 109.5 ?
C2 C23 H23A . . 109.5 ?
C2 C23 H23B . . 109.5 ?
H23A C23 H23B . . 109.5 ?
C2 C23 H23C . . 109.5 ?
H23A C23 H23C . . 109.5 ?
H23B C23 H23C . . 109.5 ?
C3 C31 H31A . . 109.5 ?
C3 C31 H31B . . 109.5 ?
H31A C31 H31B . . 109.5 ?
C3 C31 H31C . . 109.5 ?
H31A C31 H31C . . 109.5 ?
H31B C31 H31C . . 109.5 ?
C3 C32 H32A . . 109.5 ?
C3 C32 H32B . . 109.5 ?
H32A C32 H32B . . 109.5 ?
C3 C32 H32C . . 109.5 ?
H32A C32 H32C . . 109.5 ?
H32B C32 H32C . . 109.5 ?

loop_
_geom_bond_atom_site_label_1
_geom_bond_atom_site_label_2
_geom_bond_site_symmetry_2
_geom_bond_distance
_geom_bond_publ_flag
Pd1 S1 3_666 2.3317(6) ?
Pd1 S1 . 2.3317(6) y
Pd1 Br1 . 2.4501(3) y
Pd1 Br1 3_666 2.4501(3) ?
S1 P1 . 2.0202(10) y
P1 C3 . 1.849(3) ?
P1 C2 . 1.871(3) ?
P1 C1 . 1.889(3) ?
C1 C12 . 1.529(4) ?
C1 C13 . 1.544(5) ?
C1 C11 . 1.546(5) ?
C2 C22 . 1.532(6) ?
C2 C21 . 1.544(5) ?
C2 C23 . 1.555(5) ?
C3 C32 . 1.525(4) ?
C3 C31 . 1.546(4) ?
C3 H3 . 1.0000 ?
C11 H11A . 0.9800 ?
C11 H11B . 0.9800 ?
C11 H11C . 0.9800 ?
C12 H12A . 0.9800 ?
C12 H12B . 0.9800 ?
C12 H12C . 0.9800 ?
C13 H13A . 0.9800 ?
C13 H13B . 0.9800 ?
C13 H13C . 0.9800 ?
C21 H21A . 0.9800 ?
C21 H21B . 0.9800 ?
C21 H21C . 0.9800 ?
C22 H22A . 0.9800 ?
C22 H22B . 0.9800 ?
C22 H22C . 0.9800 ?
C23 H23A . 0.9800 ?
C23 H23B . 0.9800 ?
C23 H23C . 0.9800 ?
C31 H31A . 0.9800 ?
C31 H31B . 0.9800 ?
C31 H31C . 0.9800 ?
C32 H32A . 0.9800 ?
C32 H32B . 0.9800 ?
C32 H32C . 0.9800 ?

loop_
_geom_hbond_atom_site_label_D
_geom_hbond_atom_site_label_H
_geom_hbond_atom_site_label_A
_geom_hbond_site_symmetry_A
_geom_hbond_distance_DH
_geom_hbond_distance_HA
_geom_hbond_distance_DA
_geom_hbond_angle_DHA
_geom_hbond_publ_flag
C3 H3 Br1 . 1.00 2.81 3.638(3) 140.0 yes
C11 H11C S1 . 0.98 2.63 3.132(3) 112.0 yes
C21 H21C S1 . 0.98 2.85 3.366(4) 113.9 yes
C32 H32C S1 . 0.98 3.02 3.567(3) 116.5 yes
C22 H22C Pd1 . 0.98 2.87 3.778(4) 153.7 yes
C12 H12A S1 4_676 0.98 2.95 3.443(3) 112.4 yes
C21 H21C Br1 3_666 0.98 2.82 3.782(4) 167.7 yes

loop_
_geom_torsion_atom_site_label_1
_geom_torsion_atom_site_label_2
_geom_torsion_atom_site_label_3
_geom_torsion_atom_site_label_4
_geom_torsion_site_symmetry_1
_geom_torsion_site_symmetry_2
_geom_torsion_site_symmetry_3
_geom_torsion_site_symmetry_4
_geom_torsion
_geom_torsion_publ_flag
Br1 Pd1 S1 P1 . . . . 67.56(4) ?
Br1 Pd1 S1 P1 3_666 . . . -112.44(4) ?
Pd1 S1 P1 C3 . . . . -72.48(10) ?
Pd1 S1 P1 C2 . . . . 46.20(16) ?
Pd1 S1 P1 C1 . . . . 168.46(11) ?
C3 P1 C1 C12 . . . . 43.8(3) ?
C2 P1 C1 C12 . . . . -77.2(3) ?
S1 P1 C1 C12 . . . . 162.6(2) ?
C3 P1 C1 C13 . . . . 165.2(2) ?
C2 P1 C1 C13 . . . . 44.2(3) ?
S1 P1 C1 C13 . . . . -76.0(3) ?
C3 P1 C1 C11 . . . . -76.6(2) ?
C2 P1 C1 C11 . . . . 162.3(2) ?
S1 P1 C1 C11 . . . . 42.1(2) ?
C3 P1 C2 C22 . . . . 43.3(3) ?
C1 P1 C2 C22 . . . . 167.0(2) ?
S1 P1 C2 C22 . . . . -78.1(3) ?
C3 P1 C2 C21 . . . . 161.3(3) ?
C1 P1 C2 C21 . . . . -74.9(3) ?
S1 P1 C2 C21 . . . . 39.9(3) ?
C3 P1 C2 C23 . . . . -79.4(3) ?
C1 P1 C2 C23 . . . . 44.3(4) ?
S1 P1 C2 C23 . . . . 159.2(3) ?
C2 P1 C3 C32 . . . . 179.9(2) ?
C1 P1 C3 C32 . . . . 54.5(3) ?
S1 P1 C3 C32 . . . . -58.6(2) ?
C2 P1 C3 C31 . . . . 50.6(3) ?
C1 P1 C3 C31 . . . . -74.8(3) ?
S1 P1 C3 C31 . . . . 172.08(19) ?
